data_2237395
loop_
_publ_author_name
'Sreenivasa, S.'
'ManojKumar, K. E.'
'Srinivasan, T.'
'Suchetan, P. A.'
'Palakshamurthy, B. S.'
'Velumurgan, D.'

_publ_section_title
;
 4-Methyl-6-(piperidin-1-yl)pyrimidin-2-amine
;
_journal_coeditor_code SJ5288
_journal_issue 2
_journal_name_full 'Acta Crystallographica Section E'
_journal_page_first o197
_journal_paper_doi 10.1107/S1600536812050982
_journal_volume 69
_journal_year 2013
_chemical_formula_iupac 'C10 H16 N4'
_chemical_formula_moiety 'C10 H16 N4'
_chemical_formula_sum 'C10 H16 N4'
_chemical_formula_weight 192.27
_chemical_melting_point 455
_chemical_name_systematic
;
4-Methyl-6-(piperidin-1-yl)pyrimidin-2-amine
;
_space_group_IT_number 14
_symmetry_cell_setting monoclinic
_symmetry_space_group_name_Hall '-P 2yn'
_symmetry_space_group_name_H-M 'P 1 21/n 1'
_atom_sites_solution_hydrogens geom
_atom_sites_solution_primary direct
_atom_sites_solution_secondary difmap
_audit_creation_method SHELXL-97
_cell_angle_alpha 90.00
_cell_angle_beta 104.381(2)
_cell_angle_gamma 90.00
_cell_formula_units_Z 8
_cell_length_a 13.9605(4)
_cell_length_b 8.7564(3)
_cell_length_c 17.7055(6)
_cell_measurement_reflns_used 308
_cell_measurement_temperature 293(2)
_cell_measurement_theta_max 25.0
_cell_measurement_theta_min 1.7
_cell_volume 2096.57(12)
_computing_cell_refinement 'APEX2 and SAINT-Plus (Bruker, 2004)'
_computing_data_collection 'APEX2 (Bruker, 2004)'
_computing_data_reduction 'SAINT-Plus and XPREP (Bruker, 2004)'
_computing_molecular_graphics 'ORTEP-3 (Farrugia, 2012)'
_computing_publication_material 'SHELXL97 (Sheldrick, 2008)'
_computing_structure_refinement 'SHELXL97 (Sheldrick, 2008)'
_computing_structure_solution 'SHELXS97 (Sheldrick, 2008)'
_diffrn_ambient_temperature 293(2)
_diffrn_detector_area_resol_mean 1.20
_diffrn_measured_fraction_theta_full 1.000
_diffrn_measured_fraction_theta_max 1.000
_diffrn_measurement_device_type 'Bruker APEXII'
_diffrn_measurement_method '\f and \w scans'
_diffrn_radiation_monochromator graphite
_diffrn_radiation_source 'fine-focus sealed tube'
_diffrn_radiation_type MoK\a
_diffrn_radiation_wavelength 0.71073
_diffrn_reflns_av_R_equivalents 0.0266
_diffrn_reflns_av_sigmaI/netI 0.0215
_diffrn_reflns_limit_h_max 16
_diffrn_reflns_limit_h_min -16
_diffrn_reflns_limit_k_max 10
_diffrn_reflns_limit_k_min -10
_diffrn_reflns_limit_l_max 21
_diffrn_reflns_limit_l_min -11
_diffrn_reflns_number 15644
_diffrn_reflns_theta_full 25.00
_diffrn_reflns_theta_max 25.00
_diffrn_reflns_theta_min 1.67
_diffrn_standards_number 0
_exptl_absorpt_coefficient_mu 0.078
_exptl_absorpt_correction_T_max 0.985
_exptl_absorpt_correction_T_min 0.972
_exptl_absorpt_correction_type multi-scan
_exptl_absorpt_process_details '(SADABS; Bruker, 2004)'
_exptl_crystal_colour colourless
_exptl_crystal_density_diffrn 1.218
_exptl_crystal_density_method 'not measured'
_exptl_crystal_description Prism
_exptl_crystal_F_000 832
_exptl_crystal_size_max 0.24
_exptl_crystal_size_mid 0.22
_exptl_crystal_size_min 0.20
_refine_diff_density_max 0.295
_refine_diff_density_min -0.203
_refine_ls_extinction_method none
_refine_ls_goodness_of_fit_ref 1.099
_refine_ls_hydrogen_treatment mixed
_refine_ls_matrix_type full
_refine_ls_number_constraints 0
_refine_ls_number_parameters 308
_refine_ls_number_reflns 3708
_refine_ls_number_restraints 0
_refine_ls_restrained_S_all 1.099
_refine_ls_R_factor_all 0.0723
_refine_ls_R_factor_gt 0.0511
_refine_ls_shift/su_max 0.006
_refine_ls_shift/su_mean 0.009
_refine_ls_structure_factor_coef Fsqd
_refine_ls_weighting_details 'calc w=1/[\s^2^(Fo^2^)+(0.0937P)^2^+0.2814P] where P=(Fo^2^+2Fc^2^)/3'
_refine_ls_weighting_scheme calc
_refine_ls_wR_factor_gt 0.1566
_refine_ls_wR_factor_ref 0.1705
_reflns_number_gt 2657
_reflns_number_total 3708
_reflns_threshold_expression I>2\s(I)
_cod_data_source_file sj5288.cif
_cod_data_source_block I
_cod_original_sg_symbol_H-M 'P 21/n'
_cod_database_code 2237395
_cod_database_fobs_code 2237395

loop_
_symmetry_equiv_pos_as_xyz
'x, y, z'
'-x+1/2, y+1/2, -z+1/2'
'-x, -y, -z'
'x-1/2, -y-1/2, z-1/2'

loop_
_atom_site_type_symbol
_atom_site_label
_atom_site_fract_x
_atom_site_fract_y
_atom_site_fract_z
_atom_site_U_iso_or_equiv
_atom_site_adp_type
_atom_site_calc_flag
_atom_site_refinement_flags
_atom_site_occupancy
_atom_site_symmetry_multiplicity
_atom_site_disorder_assembly
_atom_site_disorder_group
C C20A -0.0217(5) 1.3253(10) 0.2458(5) 0.0712(18) Uani d P 0.508(11) 1 A 1
H H20A 0.0420 1.3494 0.2804 0.085 Uiso calc PR 0.508(11) 1 A 1
H H20B -0.0421 1.4113 0.2110 0.085 Uiso calc PR 0.508(11) 1 A 1
C C16A -0.1147(5) 1.1602(10) 0.1412(5) 0.0704(17) Uani d P 0.508(11) 1 A 1
H H16A -0.1335 1.2501 0.1089 0.085 Uiso calc PR 0.508(11) 1 A 1
H H16B -0.1116 1.0740 0.1075 0.085 Uiso calc PR 0.508(11) 1 A 1
C C19A -0.0960(6) 1.2997(13) 0.2928(5) 0.083(2) Uani d P 0.508(11) 1 A 1
H H19A -0.1003 1.3892 0.3241 0.100 Uiso calc PR 0.508(11) 1 A 1
H H19B -0.0767 1.2131 0.3274 0.100 Uiso calc PR 0.508(11) 1 A 1
C C17A -0.1892(5) 1.1300(10) 0.1878(5) 0.0796(19) Uani d P 0.508(11) 1 A 1
H H17A -0.1695 1.0418 0.2212 0.096 Uiso calc PR 0.508(11) 1 A 1
H H17B -0.2535 1.1095 0.1532 0.096 Uiso calc PR 0.508(11) 1 A 1
C C20B -0.0077(4) 1.2596(9) 0.2749(4) 0.0596(15) Uani d P 0.492(11) 1 A 2
H H20C 0.0531 1.3173 0.2917 0.072 Uiso calc PR 0.492(11) 1 A 2
H H20D -0.0096 1.1832 0.3142 0.072 Uiso calc PR 0.492(11) 1 A 2
C C16B -0.1007(5) 1.0966(10) 0.1681(5) 0.0660(17) Uani d P 0.492(11) 1 A 2
H H16C -0.1055 1.0146 0.2038 0.079 Uiso calc PR 0.492(11) 1 A 2
H H16D -0.0980 1.0518 0.1185 0.079 Uiso calc PR 0.492(11) 1 A 2
C C19B -0.0955(6) 1.3643(11) 0.2640(6) 0.082(2) Uani d P 0.492(11) 1 A 2
H H19C -0.0924 1.4413 0.2253 0.098 Uiso calc PR 0.492(11) 1 A 2
H H19D -0.0945 1.4157 0.3127 0.098 Uiso calc PR 0.492(11) 1 A 2
C C17B -0.1888(5) 1.1995(12) 0.1571(5) 0.083(2) Uani d P 0.492(11) 1 A 2
H H17C -0.2486 1.1418 0.1352 0.099 Uiso calc PR 0.492(11) 1 A 2
H H17D -0.1840 1.2806 0.1210 0.099 Uiso calc PR 0.492(11) 1 A 2
N N2 0.34290(11) 0.69695(17) 0.02892(9) 0.0568(4) Uani d . 1 1 . .
N N1 0.45148(11) 0.81391(17) -0.04021(9) 0.0567(4) Uani d . 1 1 . .
N N6 0.06632(13) 1.04169(19) 0.12363(10) 0.0651(5) Uani d . 1 1 . .
C C1 0.39782(13) 0.8129(2) 0.01325(10) 0.0521(4) Uani d . 1 1 . .
N N5 0.24230(13) 1.01232(19) 0.15556(9) 0.0625(4) Uani d . 1 1 . .
N N8 -0.01255(12) 1.1855(2) 0.19909(10) 0.0691(5) Uani d . 1 1 . .
N N3 0.39837(14) 0.9424(2) 0.05401(11) 0.0667(5) Uani d . 1 1 . .
C C13 0.16605(15) 1.1656(2) 0.23497(11) 0.0633(5) Uani d . 1 1 . .
H H13 0.1719 1.2282 0.2783 0.076 Uiso calc R 1 1 A .
C C12 0.07320(15) 1.1318(2) 0.18608(11) 0.0592(5) Uani d . 1 1 A .
C C3 0.39578(15) 0.5598(2) -0.06970(13) 0.0666(5) Uani d . 1 1 . .
H H3 0.3949 0.4715 -0.0991 0.080 Uiso calc R 1 1 . .
C C2 0.34414(14) 0.5670(2) -0.01117(12) 0.0595(5) Uani d . 1 1 . .
C C14 0.24743(15) 1.1046(2) 0.21758(11) 0.0617(5) Uani d . 1 1 A .
C C4 0.44712(14) 0.6853(2) -0.08232(11) 0.0602(5) Uani d . 1 1 . .
C C11 0.15060(16) 0.9868(2) 0.11237(11) 0.0622(5) Uani d . 1 1 . .
N N4 0.29598(14) 0.4436(2) 0.00895(12) 0.0778(6) Uani d . 1 1 . .
C C5 0.50160(19) 0.6890(3) -0.14531(15) 0.0847(7) Uani d . 1 1 . .
H H5A 0.4642 0.7467 -0.1888 0.127 Uiso calc R 1 1 . .
H H5B 0.5104 0.5866 -0.1618 0.127 Uiso calc R 1 1 . .
H H5C 0.5650 0.7360 -0.1257 0.127 Uiso calc R 1 1 . .
N N7 0.1425(2) 0.8938(3) 0.04986(13) 0.0840(6) Uani d . 1 1 . .
C C6 0.23128(17) 0.4557(3) 0.06164(14) 0.0758(6) Uani d . 1 1 . .
H H6A 0.2446 0.5506 0.0906 0.091 Uiso calc R 1 1 . .
H H6B 0.2446 0.3720 0.0987 0.091 Uiso calc R 1 1 . .
C C10 0.2798(2) 0.3038(3) -0.03645(18) 0.0907(8) Uani d . 1 1 . .
H H10A 0.2916 0.2164 -0.0017 0.109 Uiso calc R 1 1 . .
H H10B 0.3259 0.2987 -0.0693 0.109 Uiso calc R 1 1 . .
C C15 0.34854(17) 1.1346(3) 0.26812(13) 0.0859(7) Uani d . 1 1 . .
H H15A 0.3760 1.0413 0.2928 0.129 Uiso calc R 1 1 A .
H H15B 0.3444 1.2084 0.3073 0.129 Uiso calc R 1 1 . .
H H15C 0.3902 1.1734 0.2368 0.129 Uiso calc R 1 1 . .
C C7 0.12597(18) 0.4514(3) 0.01778(16) 0.0875(7) Uani d . 1 1 . .
H H7A 0.1102 0.5441 -0.0128 0.105 Uiso calc R 1 1 . .
H H7B 0.0846 0.4481 0.0544 0.105 Uiso calc R 1 1 . .
C C18 -0.19444(19) 1.2695(4) 0.23650(17) 0.1021(9) Uani d . 1 1 . .
H H18A -0.2134 1.3573 0.2027 0.122 Uiso calc R 1 1 A 1
H H18B -0.2445 1.2545 0.2652 0.122 Uiso calc R 1 1 A 1
C C9 0.1765(2) 0.2990(3) -0.08581(17) 0.0976(9) Uani d . 1 1 . .
H H9A 0.1656 0.2034 -0.1143 0.117 Uiso calc R 1 1 . .
H H9B 0.1667 0.3816 -0.1234 0.117 Uiso calc R 1 1 . .
C C8 0.1027(2) 0.3137(3) -0.03636(18) 0.0964(8) Uani d . 1 1 . .
H H8A 0.1042 0.2217 -0.0056 0.116 Uiso calc R 1 1 . .
H H8B 0.0367 0.3243 -0.0700 0.116 Uiso calc R 1 1 . .
H HN3B 0.4368(16) 1.015(3) 0.0472(12) 0.068(6) Uiso d . 1 1 . .
H HN3A 0.3653(15) 0.953(2) 0.0914(12) 0.061(6) Uiso d . 1 1 . .
H HN7B 0.194(2) 0.851(3) 0.0398(15) 0.092(8) Uiso d . 1 1 . .
H HN7A 0.086(2) 0.875(3) 0.0231(15) 0.086(9) Uiso d . 1 1 . .

loop_
_atom_site_aniso_label
_atom_site_aniso_U_11
_atom_site_aniso_U_22
_atom_site_aniso_U_33
_atom_site_aniso_U_12
_atom_site_aniso_U_13
_atom_site_aniso_U_23
C20A 0.075(4) 0.070(4) 0.072(4) -0.002(3) 0.025(3) -0.007(3)
C16A 0.078(4) 0.074(4) 0.057(4) 0.000(3) 0.011(3) 0.001(3)
C19A 0.083(4) 0.105(6) 0.068(4) -0.003(4) 0.032(3) -0.011(3)
C17A 0.065(3) 0.089(4) 0.084(4) -0.008(3) 0.017(3) 0.011(3)
C20B 0.061(3) 0.059(4) 0.057(3) 0.006(3) 0.012(2) -0.007(2)
C16B 0.057(3) 0.079(4) 0.056(4) -0.003(3) 0.000(3) -0.002(3)
C19B 0.086(4) 0.083(5) 0.078(5) 0.020(4) 0.023(4) -0.011(3)
C17B 0.065(3) 0.104(6) 0.073(4) 0.014(4) 0.003(3) -0.007(4)
N2 0.0565(9) 0.0569(9) 0.0578(9) -0.0122(7) 0.0157(7) -0.0061(7)
N1 0.0557(9) 0.0573(9) 0.0586(9) -0.0092(7) 0.0170(7) -0.0045(7)
N6 0.0722(11) 0.0659(10) 0.0625(10) -0.0134(8) 0.0269(8) -0.0161(8)
C1 0.0476(10) 0.0558(11) 0.0506(10) -0.0043(8) 0.0080(8) -0.0007(8)
N5 0.0732(11) 0.0646(10) 0.0541(9) -0.0036(8) 0.0242(8) -0.0026(8)
N8 0.0650(10) 0.0764(11) 0.0697(11) -0.0104(8) 0.0240(8) -0.0231(9)
N3 0.0783(12) 0.0551(10) 0.0747(12) -0.0164(9) 0.0338(10) -0.0126(9)
C13 0.0738(13) 0.0672(12) 0.0518(11) -0.0099(10) 0.0210(10) -0.0125(9)
C12 0.0715(13) 0.0561(11) 0.0553(11) -0.0114(9) 0.0257(10) -0.0069(9)
C3 0.0682(12) 0.0600(12) 0.0760(13) -0.0113(9) 0.0260(10) -0.0174(10)
C2 0.0543(10) 0.0578(11) 0.0660(12) -0.0095(9) 0.0143(9) -0.0046(9)
C14 0.0727(13) 0.0650(12) 0.0512(11) -0.0045(10) 0.0228(10) 0.0006(9)
C4 0.0548(11) 0.0660(12) 0.0611(11) -0.0064(9) 0.0169(9) -0.0076(10)
C11 0.0795(14) 0.0564(11) 0.0561(11) -0.0109(10) 0.0272(11) -0.0068(9)
N4 0.0822(12) 0.0612(10) 0.0997(14) -0.0233(9) 0.0408(11) -0.0137(10)
C5 0.0928(17) 0.0897(16) 0.0841(16) -0.0221(13) 0.0457(13) -0.0206(13)
N7 0.0812(16) 0.0935(15) 0.0811(14) -0.0078(12) 0.0272(12) -0.0374(12)
C6 0.0790(15) 0.0723(14) 0.0811(14) -0.0201(11) 0.0292(12) -0.0006(12)
C10 0.1000(19) 0.0553(13) 0.126(2) -0.0135(12) 0.0452(17) -0.0109(13)
C15 0.0708(14) 0.120(2) 0.0663(14) -0.0035(13) 0.0170(11) -0.0171(14)
C7 0.0761(15) 0.0896(17) 0.0987(18) -0.0061(13) 0.0251(13) 0.0031(15)
C18 0.0704(16) 0.145(3) 0.0921(18) 0.0128(16) 0.0228(13) -0.0197(18)
C9 0.124(2) 0.0717(16) 0.0945(19) -0.0238(15) 0.0227(17) -0.0130(13)
C8 0.0778(16) 0.0921(18) 0.111(2) -0.0215(13) 0.0074(14) -0.0036(16)

loop_
_atom_type_symbol
_atom_type_description
_atom_type_scat_dispersion_real
_atom_type_scat_dispersion_imag
_atom_type_scat_source
C C 0.0033 0.0016 'International Tables Vol C Tables 4.2.6.8 and 6.1.1.4'
H H 0.0000 0.0000 'International Tables Vol C Tables 4.2.6.8 and 6.1.1.4'
N N 0.0061 0.0033 'International Tables Vol C Tables 4.2.6.8 and 6.1.1.4'

loop_
_geom_angle_atom_site_label_1
_geom_angle_atom_site_label_2
_geom_angle_atom_site_label_3
_geom_angle
C19A C20A N8 110.5(7)
C19A C20A H20A 109.6
N8 C20A H20A 109.6
C19A C20A H20B 109.6
N8 C20A H20B 109.5
H20A C20A H20B 108.1
C17A C16A N8 108.1(7)
C17A C16A H16A 110.1
N8 C16A H16A 110.1
C17A C16A H16B 110.1
N8 C16A H16B 110.1
H16A C16A H16B 108.4
C20A C19A C18 107.5(7)
C20A C19A H19A 110.2
C18 C19A H19A 110.2
C20A C19A H19B 110.2
C18 C19A H19B 110.2
H19A C19A H19B 108.5
C16A C17A C18 108.0(6)
C16A C17A H17A 110.1
C18 C17A H17A 110.1
C16A C17A H17B 110.1
C18 C17A H17B 110.1
H17A C17A H17B 108.4
N8 C20B C19B 107.4(7)
N8 C20B H20C 110.2
C19B C20B H20C 110.2
N8 C20B H20D 110.2
C19B C20B H20D 110.2
H20C C20B H20D 108.5
N8 C16B C17B 108.6(7)
N8 C16B H16C 110.0
C17B C16B H16C 110.0
N8 C16B H16D 110.0
C17B C16B H16D 110.0
H16C C16B H16D 108.3
C20B C19B C18 110.0(6)
C20B C19B H19C 109.7
C18 C19B H19C 109.7
C20B C19B H19D 109.7
C18 C19B H19D 109.7
H19C C19B H19D 108.2
C16B C17B C18 110.2(6)
C16B C17B H17C 109.6
C18 C17B H17C 109.6
C16B C17B H17D 109.6
C18 C17B H17D 109.6
H17C C17B H17D 108.1
C1 N2 C2 116.66(16)
C4 N1 C1 115.39(15)
C11 N6 C12 116.79(17)
N2 C1 N3 117.06(17)
N2 C1 N1 126.63(16)
N3 C1 N1 116.30(16)
C11 N5 C14 114.52(17)
C12 N8 C16B 116.9(3)
C12 N8 C20B 117.6(3)
C16B N8 C20B 115.1(4)
C12 N8 C20A 125.1(3)
C16B N8 C20A 117.9(4)
C12 N8 C16A 122.9(3)
C20B N8 C16A 119.3(4)
C20A N8 C16A 106.9(5)
C1 N3 HN3B 117.9(14)
C1 N3 HN3A 123.4(13)
HN3B N3 HN3A 118(2)
C14 C13 C12 118.35(18)
C14 C13 H13 120.8
C12 C13 H13 120.8
N6 C12 N8 117.23(18)
N6 C12 C13 119.96(18)
N8 C12 C13 122.81(18)
C4 C3 C2 118.24(18)
C4 C3 H3 120.9
C2 C3 H3 120.9
N2 C2 N4 117.42(17)
N2 C2 C3 120.31(17)
N4 C2 C3 122.24(18)
N5 C14 C13 122.76(19)
N5 C14 C15 116.32(18)
C13 C14 C15 120.91(19)
N1 C4 C3 122.61(18)
N1 C4 C5 115.69(17)
C3 C4 C5 121.69(18)
N6 C11 N5 127.62(18)
N6 C11 N7 116.2(2)
N5 C11 N7 116.2(2)
C2 N4 C10 122.80(19)
C2 N4 C6 122.29(17)
C10 N4 C6 112.38(17)
C4 C5 H5A 109.5
C4 C5 H5B 109.5
H5A C5 H5B 109.5
C4 C5 H5C 109.5
H5A C5 H5C 109.5
H5B C5 H5C 109.5
C11 N7 HN7B 121.5(18)
C11 N7 HN7A 117.4(19)
HN7B N7 HN7A 121(3)
N4 C6 C7 110.8(2)
N4 C6 H6A 109.5
C7 C6 H6A 109.5
N4 C6 H6B 109.5
C7 C6 H6B 109.5
H6A C6 H6B 108.1
N4 C10 C9 110.1(2)
N4 C10 H10A 109.6
C9 C10 H10A 109.6
N4 C10 H10B 109.6
C9 C10 H10B 109.6
H10A C10 H10B 108.2
C14 C15 H15A 109.5
C14 C15 H15B 109.5
H15A C15 H15B 109.5
C14 C15 H15C 109.5
H15A C15 H15C 109.5
H15B C15 H15C 109.5
C6 C7 C8 112.2(2)
C6 C7 H7A 109.2
C8 C7 H7A 109.2
C6 C7 H7B 109.2
C8 C7 H7B 109.2
H7A C7 H7B 107.9
C19A C18 C17A 110.8(5)
C19A C18 C17B 115.2(4)
C17A C18 C19B 116.0(4)
C17B C18 C19B 104.4(6)
C19A C18 H18A 109.5
C17A C18 H18A 109.5
C19A C18 H18B 109.5
C17A C18 H18B 109.5
C17B C18 H18B 128.8
C19B C18 H18B 126.7
H18A C18 H18B 108.1
C10 C9 C8 110.9(2)
C10 C9 H9A 109.5
C8 C9 H9A 109.5
C10 C9 H9B 109.5
C8 C9 H9B 109.5
H9A C9 H9B 108.0
C9 C8 C7 111.2(2)
C9 C8 H8A 109.4
C7 C8 H8A 109.4
C9 C8 H8B 109.4
C7 C8 H8B 109.4
H8A C8 H8B 108.0

loop_
_geom_bond_atom_site_label_1
_geom_bond_atom_site_label_2
_geom_bond_distance
C20A C19A 1.500(11)
C20A N8 1.500(7)
C20A H20A 0.9700
C20A H20B 0.9700
C16A C17A 1.504(11)
C16A N8 1.552(7)
C16A H16A 0.9700
C16A H16B 0.9700
C19A C18 1.507(9)
C19A H19A 0.9700
C19A H19B 0.9700
C17A C18 1.507(7)
C17A H17A 0.9700
C17A H17B 0.9700
C20B N8 1.477(6)
C20B C19B 1.504(11)
C20B H20C 0.9700
C20B H20D 0.9700
C16B N8 1.445(6)
C16B C17B 1.498(12)
C16B H16C 0.9700
C16B H16D 0.9700
C19B C18 1.580(9)
C19B H19C 0.9700
C19B H19D 0.9700
C17B C18 1.553(7)
C17B H17C 0.9700
C17B H17D 0.9700
N2 C1 1.342(2)
N2 C2 1.344(2)
N1 C4 1.344(2)
N1 C1 1.345(2)
N6 C11 1.331(3)
N6 C12 1.342(2)
C1 N3 1.343(2)
N5 C11 1.337(3)
N5 C14 1.351(2)
N8 C12 1.358(3)
N3 HN3B 0.86(2)
N3 HN3A 0.90(2)
C13 C14 1.358(3)
C13 C12 1.400(3)
C13 H13 0.9300
C3 C4 1.361(3)
C3 C2 1.403(3)
C3 H3 0.9300
C2 N4 1.366(2)
C14 C15 1.495(3)
C4 C5 1.498(3)
C11 N7 1.356(3)
N4 C10 1.451(3)
N4 C6 1.455(3)
C5 H5A 0.9600
C5 H5B 0.9600
C5 H5C 0.9600
N7 HN7B 0.86(3)
N7 HN7A 0.83(3)
C6 C7 1.483(3)
C6 H6A 0.9700
C6 H6B 0.9700
C10 C9 1.490(4)
C10 H10A 0.9700
C10 H10B 0.9700
C15 H15A 0.9600
C15 H15B 0.9600
C15 H15C 0.9600
C7 C8 1.524(4)
C7 H7A 0.9700
C7 H7B 0.9700
C18 H18A 0.9700
C18 H18B 0.9700
C9 C8 1.514(4)
C9 H9A 0.9700
C9 H9B 0.9700
C8 H8A 0.9700
C8 H8B 0.9700

loop_
_geom_hbond_atom_site_label_D
_geom_hbond_atom_site_label_H
_geom_hbond_atom_site_label_A
_geom_hbond_site_symmetry_A
_geom_hbond_distance_DH
_geom_hbond_distance_HA
_geom_hbond_distance_DA
_geom_hbond_angle_DHA
N3 HN3B N1 3_675 0.86(2) 2.19(2) 3.043(2) 173.3(19)
N3 HN3A N5 1 0.90(2) 2.34(2) 3.210(2) 162.1(17)

loop_
_geom_torsion_atom_site_label_1
_geom_torsion_atom_site_label_2
_geom_torsion_atom_site_label_3
_geom_torsion_atom_site_label_4
_geom_torsion
N8 C20A C19A C18 -61.6(12)
N8 C16A C17A C18 62.1(10)
N8 C20B C19B C18 59.8(11)
N8 C16B C17B C18 -60.5(12)
C2 N2 C1 N3 -178.88(17)
C2 N2 C1 N1 2.3(3)
C4 N1 C1 N2 1.2(3)
C4 N1 C1 N3 -177.69(17)
C17B C16B N8 C12 -156.0(6)
C17B C16B N8 C20B 59.8(12)
C17B C16B N8 C20A 26.6(13)
C17B C16B N8 C16A -45.9(10)
C19B C20B N8 C12 156.4(6)
C19B C20B N8 C16B -59.6(12)
C19B C20B N8 C20A 43.2(8)
C19B C20B N8 C16A -28.6(12)
C19A C20A N8 C12 -141.8(6)
C19A C20A N8 C16B 35.4(14)
C19A C20A N8 C20B -56.9(9)
C19A C20A N8 C16A 63.1(12)
C17A C16A N8 C12 141.3(5)
C17A C16A N8 C16B 55.4(10)
C17A C16A N8 C20B -33.4(11)
C17A C16A N8 C20A -62.9(10)
C11 N6 C12 N8 -178.51(18)
C11 N6 C12 C13 0.9(3)
C16B N8 C12 N6 25.3(5)
C20B N8 C12 N6 168.6(4)
C20A N8 C12 N6 -157.5(5)
C16A N8 C12 N6 -6.2(5)
C16B N8 C12 C13 -154.1(5)
C20B N8 C12 C13 -10.8(5)
C20A N8 C12 C13 23.1(6)
C16A N8 C12 C13 174.4(4)
C14 C13 C12 N6 -0.3(3)
C14 C13 C12 N8 179.10(19)
C1 N2 C2 N4 174.23(18)
C1 N2 C2 C3 -4.0(3)
C4 C3 C2 N2 2.5(3)
C4 C3 C2 N4 -175.7(2)
C11 N5 C14 C13 0.5(3)
C11 N5 C14 C15 179.23(19)
C12 C13 C14 N5 -0.4(3)
C12 C13 C14 C15 -179.1(2)
C1 N1 C4 C3 -2.9(3)
C1 N1 C4 C5 176.35(18)
C2 C3 C4 N1 1.2(3)
C2 C3 C4 C5 -178.0(2)
C12 N6 C11 N5 -0.9(3)
C12 N6 C11 N7 178.89(18)
C14 N5 C11 N6 0.3(3)
C14 N5 C11 N7 -179.58(19)
N2 C2 N4 C10 171.1(2)
C3 C2 N4 C10 -10.7(3)
N2 C2 N4 C6 10.5(3)
C3 C2 N4 C6 -171.3(2)
C2 N4 C6 C7 103.3(2)
C10 N4 C6 C7 -59.1(3)
C2 N4 C10 C9 -101.0(3)
C6 N4 C10 C9 61.3(3)
N4 C6 C7 C8 52.6(3)
C20A C19A C18 C17A 60.3(12)
C20A C19A C18 C17B 27.0(14)
C20A C19A C18 C19B -46.2(9)
C16A C17A C18 C19A -61.9(12)
C16A C17A C18 C17B 42.7(7)
C16A C17A C18 C19B -31.3(13)
C16B C17B C18 C19A 33.2(14)
C16B C17B C18 C17A -55.6(8)
C16B C17B C18 C19B 61.3(12)
C20B C19B C18 C19A 54.9(9)
C20B C19B C18 C17A -31.0(13)
C20B C19B C18 C17B -61.6(12)
N4 C10 C9 C8 -56.8(3)
C10 C9 C8 C7 51.3(3)
C6 C7 C8 C9 -49.5(3)
